data_4130952
loop_
_publ_author_name
'Pappas, Iraklis'
'Chirik, Paul J.'

_publ_section_title
;
 Catalytic Proton Coupled Electron Transfer from Metal Hydrides to
 Titanocene Amides, Hydrazides and Imides: Determination of Thermodynamic
 Parameters Relevant to Nitrogen Fixation.
;
_journal_issue 40
_journal_name_full 'Journal of the American Chemical Society'
_journal_page_first 13379
_journal_page_last 13389
_journal_paper_doi 10.1021/jacs.6b08009
_journal_volume 138
_journal_year 2016
_chemical_formula_sum 'C40 H52 Cr2 O6 Si2 Ti'
_chemical_formula_weight 836.87
_space_group_crystal_system triclinic
_space_group_IT_number 2
_space_group_name_Hall '-P 1'
_space_group_name_H-M_alt 'P -1'
_atom_sites_solution_hydrogens geom
_audit_creation_method SHELXL-2014
_cell_angle_alpha 90.264(2)
_cell_angle_beta 92.620(2)
_cell_angle_gamma 111.119(2)
_cell_formula_units_Z 2
_cell_length_a 11.3506(4)
_cell_length_b 11.4109(4)
_cell_length_c 19.1965(8)
_cell_measurement_reflns_used 9858
_cell_measurement_temperature 100(2)
_cell_measurement_theta_max 72.50
_cell_measurement_theta_min 4.16
_cell_volume 2316.33(15)
_computing_cell_refinement 'Bruker SAINT'
_computing_data_collection 'Bruker APEX2'
_computing_data_reduction 'Bruker SAINT'
_computing_molecular_graphics 'ORTEP 3 (Farraguia, 1997)'
_computing_structure_refinement 'SHELXL-97 (Sheldrick, 2008)'
_computing_structure_solution 'SIR 92 (Giacavazzo, 1993)'
_diffrn_ambient_temperature 100(2)
_diffrn_measured_fraction_theta_full 0.984
_diffrn_measured_fraction_theta_max 0.979
_diffrn_measurement_device_type 'BRUKER APEX2 CCD'
_diffrn_measurement_method 'Phi and Omega Scans'
_diffrn_radiation_source 'fine-focus sealed tube'
_diffrn_radiation_type CuK\a
_diffrn_radiation_wavelength 1.54178
_diffrn_reflns_av_R_equivalents 0.0793
_diffrn_reflns_av_unetI/netI 0.0521
_diffrn_reflns_Laue_measured_fraction_full 0.984
_diffrn_reflns_Laue_measured_fraction_max 0.979
_diffrn_reflns_limit_h_max 14
_diffrn_reflns_limit_h_min -14
_diffrn_reflns_limit_k_max 14
_diffrn_reflns_limit_k_min -14
_diffrn_reflns_limit_l_max 23
_diffrn_reflns_limit_l_min -23
_diffrn_reflns_number 50080
_diffrn_reflns_point_group_measured_fraction_full 0.984
_diffrn_reflns_point_group_measured_fraction_max 0.979
_diffrn_reflns_theta_full 67.679
_diffrn_reflns_theta_max 72.331
_diffrn_reflns_theta_min 2.304
_exptl_absorpt_coefficient_mu 6.035
_exptl_absorpt_correction_T_max 0.7536
_exptl_absorpt_correction_T_min 0.5161
_exptl_absorpt_correction_type multi-scan
_exptl_absorpt_process_details 'SADABS V2008/1 (Bruker AXS)'
_exptl_crystal_colour purple
_exptl_crystal_density_diffrn 1.200
_exptl_crystal_description Columnar
_exptl_crystal_F_000 876
_exptl_crystal_size_max 0.234
_exptl_crystal_size_mid 0.230
_exptl_crystal_size_min 0.088
_refine_diff_density_max 1.339
_refine_diff_density_min -1.040
_refine_diff_density_rms 0.124
_refine_ls_extinction_method none
_refine_ls_goodness_of_fit_ref 1.106
_refine_ls_hydrogen_treatment constr
_refine_ls_matrix_type full
_refine_ls_number_parameters 436
_refine_ls_number_reflns 8960
_refine_ls_number_restraints 174
_refine_ls_restrained_S_all 1.158
_refine_ls_R_factor_all 0.1069
_refine_ls_R_factor_gt 0.0890
_refine_ls_shift/su_max 0.001
_refine_ls_shift/su_mean 0.000
_refine_ls_structure_factor_coef Fsqd
_refine_ls_weighting_details 'w=1/[\s^2^(Fo^2^)+(0.1326P)^2^+6.3629P] where P=(Fo^2^+2Fc^2^)/3'
_refine_ls_weighting_scheme calc
_refine_ls_wR_factor_gt 0.2353
_refine_ls_wR_factor_ref 0.2547
_reflns_Friedel_coverage 0.000
_reflns_number_gt 7044
_reflns_number_total 8960
_reflns_threshold_expression 'I > 2\s(I)'
_cod_data_source_file ja6b08009_si_002.cif
_cod_data_source_block ip65
_cod_database_code 4130952
_shelx_space_group_comment
;
The symmetry employed for this shelxl refinement is uniquely defined
by the following loop, which should always be used as a source of
symmetry information in preference to the above space-group names.
They are only intended as comments.
;
_shelx_estimated_absorpt_t_min 0.332
_shelx_estimated_absorpt_t_max 0.619
_shelxl_version_number 2014-3

loop_
_space_group_symop_operation_xyz
'x, y, z'
'-x, -y, -z'

loop_
_atom_site_label
_atom_site_type_symbol
_atom_site_fract_x
_atom_site_fract_y
_atom_site_fract_z
_atom_site_U_iso_or_equiv
_atom_site_adp_type
_atom_site_occupancy
_atom_site_site_symmetry_order
_atom_site_calc_flag
_atom_site_refinement_flags_posn
_atom_site_refinement_flags_adp
_atom_site_refinement_flags_occupancy
_atom_site_disorder_assembly
_atom_site_disorder_group
C1 C 0.9105(4) 0.5834(4) 0.8810(2) 0.0256(9) Uani 1 1 d . . . . .
C2 C 0.9783(5) 0.5310(5) 0.8378(3) 0.0356(11) Uani 1 1 d . . . . .
C3 C 0.8969(5) 0.4092(5) 0.8138(3) 0.0355(11) Uani 1 1 d . . . . .
C4 C 0.7790(4) 0.3833(4) 0.8436(2) 0.0264(9) Uani 1 1 d . . . . .
C5 C 0.7845(4) 0.4895(4) 0.8835(2) 0.0258(9) Uani 1 1 d . . . . .
C6 C 1.1197(5) 0.5794(6) 0.8322(4) 0.0569(18) Uani 1 1 d . . . . .
H6A H 1.1523 0.6715 0.8326 0.085 Uiso 1 1 calc R U . . .
H6B H 1.1404 0.5478 0.7887 0.085 Uiso 1 1 calc R U . . .
H6C H 1.1585 0.5503 0.8719 0.085 Uiso 1 1 calc R U . . .
C7 C 0.9363(6) 0.3101(6) 0.7806(4) 0.0567(18) Uani 1 1 d . . . . .
H7A H 0.9328 0.2452 0.8146 0.085 Uiso 1 1 calc R U . . .
H7B H 1.0229 0.3487 0.7653 0.085 Uiso 1 1 calc R U . . .
H7C H 0.8789 0.2719 0.7402 0.085 Uiso 1 1 calc R U . . .
C8 C 0.6720(5) 0.2589(5) 0.8395(3) 0.0349(11) Uani 1 1 d . . . . .
H8A H 0.6870 0.2035 0.8748 0.052 Uiso 1 1 calc R U . . .
H8B H 0.6663 0.2207 0.7930 0.052 Uiso 1 1 calc R U . . .
H8C H 0.5926 0.2712 0.8478 0.052 Uiso 1 1 calc R U . . .
C9 C 0.6787(5) 0.4945(5) 0.9252(3) 0.0346(11) Uani 1 1 d . . . . .
H9A H 0.5981 0.4374 0.9040 0.052 Uiso 1 1 calc R U . . .
H9B H 0.6788 0.5804 0.9260 0.052 Uiso 1 1 calc R U . . .
H9C H 0.6896 0.4690 0.9730 0.052 Uiso 1 1 calc R U . . .
C10 C 1.0726(6) 0.8714(5) 0.8934(3) 0.0477(14) Uani 1 1 d . . . . .
H10A H 1.0178 0.8823 0.8551 0.072 Uiso 1 1 calc R U . . .
H10B H 1.1486 0.8642 0.8747 0.072 Uiso 1 1 calc R U . . .
H10C H 1.0970 0.9442 0.9256 0.072 Uiso 1 1 calc R U . . .
C11 C 0.8730(6) 0.7614(6) 0.9948(3) 0.0469(14) Uani 1 1 d . . . . .
H11A H 0.9166 0.8392 1.0219 0.070 Uiso 1 1 calc R U . . .
H11B H 0.8365 0.6921 1.0265 0.070 Uiso 1 1 calc R U . . .
H11C H 0.8055 0.7716 0.9646 0.070 Uiso 1 1 calc R U . . .
C12 C 1.1021(8) 0.6869(6) 1.0001(4) 0.066(2) Uani 1 1 d . . . . .
H12A H 1.1407 0.7553 1.0346 0.099 Uiso 1 1 calc R U . . .
H12B H 1.1681 0.6759 0.9725 0.099 Uiso 1 1 calc R U . . .
H12C H 1.0580 0.6089 1.0242 0.099 Uiso 1 1 calc R U . . .
C13 C 0.7945(6) 0.5381(6) 0.6440(3) 0.0431(13) Uani 1 1 d . U . . .
C14 C 0.9239(6) 0.5643(6) 0.6639(3) 0.0525(15) Uani 1 1 d . U . . .
C15 C 0.9767(7) 0.6906(7) 0.6928(4) 0.0589(16) Uani 1 1 d . U . . .
C16 C 0.8842(7) 0.7405(6) 0.6892(3) 0.0524(15) Uani 1 1 d . U . . .
C17 C 0.7699(5) 0.6489(5) 0.6607(3) 0.0410(12) Uani 1 1 d . U . . .
C18 C 1.0002(8) 0.4866(9) 0.6448(5) 0.081(2) Uani 1 1 d . U . . .
H18A H 0.9446 0.3982 0.6394 0.121 Uiso 1 1 calc R U . . .
H18B H 1.0655 0.4951 0.6817 0.121 Uiso 1 1 calc R U . . .
H18C H 1.0403 0.5157 0.6007 0.121 Uiso 1 1 calc R U . . .
C21 C 0.6475(7) 0.6709(6) 0.6478(3) 0.0567(16) Uani 1 1 d . U . . .
H21A H 0.6506 0.7453 0.6747 0.085 Uiso 1 1 calc R U . . .
H21B H 0.5770 0.5975 0.6624 0.085 Uiso 1 1 calc R U . . .
H21C H 0.6355 0.6843 0.5981 0.085 Uiso 1 1 calc R U . . .
C22 C 0.6779(7) 0.2458(6) 0.6308(3) 0.0536(16) Uani 1 1 d . . . . .
H22A H 0.6554 0.2480 0.6793 0.080 Uiso 1 1 calc R U . . .
H22B H 0.7588 0.2334 0.6295 0.080 Uiso 1 1 calc R U . . .
H22C H 0.6120 0.1764 0.6053 0.080 Uiso 1 1 calc R U . . .
C23 C 0.5295(8) 0.3928(6) 0.5702(3) 0.065(2) Uani 1 1 d . . . . .
H23A H 0.4842 0.3225 0.5380 0.098 Uiso 1 1 calc R U . . .
H23B H 0.5331 0.4718 0.5489 0.098 Uiso 1 1 calc R U . . .
H23C H 0.4851 0.3822 0.6137 0.098 Uiso 1 1 calc R U . . .
C25 C 0.5126(4) 0.3980(4) 0.7557(2) 0.0257(9) Uani 1 1 d . . . . .
C26 C 0.3504(5) 0.3898(5) 0.8443(4) 0.0453(14) Uani 1 1 d . U . . .
C27 C 0.3221(5) 0.4433(6) 0.7145(4) 0.0500(15) Uani 1 1 d . U . . .
C28 C 0.1709(7) 0.1729(7) 0.7153(4) 0.0641(7) Uani 1 1 d . U . . .
H28 H 0.1048 0.1941 0.6933 0.077 Uiso 1 1 calc R U . . .
C29 C 0.1815(7) 0.1485(6) 0.7850(5) 0.0641(7) Uani 1 1 d . U . . .
H29 H 0.1246 0.1501 0.8195 0.077 Uiso 1 1 calc R U . . .
C30 C 0.2938(7) 0.1204(6) 0.7962(5) 0.0641(7) Uani 1 1 d . U . . .
H30 H 0.3247 0.0999 0.8394 0.077 Uiso 1 1 calc R U . . .
C31 C 0.3489(7) 0.1282(6) 0.7334(4) 0.0641(7) Uani 1 1 d . U . . .
H31 H 0.4247 0.1137 0.7258 0.077 Uiso 1 1 calc R U . . .
C32 C 0.2748(7) 0.1612(6) 0.6821(5) 0.0641(7) Uani 1 1 d . U . . .
H32 H 0.2915 0.1733 0.6341 0.077 Uiso 1 1 calc R U . . .
C33 C 0.6983(6) 0.7607(5) 0.8267(3) 0.0480(15) Uani 1 1 d . U . . .
C34 C 0.7769(7) 0.9776(6) 0.8801(5) 0.0683(12) Uani 1 1 d . . . . .
Si1 Si 0.98628(13) 0.72646(11) 0.94090(7) 0.0306(3) Uani 1 1 d . . . . .
Si2 Si 0.69196(18) 0.39646(15) 0.58927(7) 0.0504(5) Uani 1 1 d . . . . .
Cr1 Cr 0.34785(7) 0.31552(8) 0.76045(5) 0.0379(3) Uani 1 1 d . . . . .
Ti1 Ti 0.81008(7) 0.56327(7) 0.76804(4) 0.0233(2) Uani 1 1 d . . . . .
O1 O 0.6238(3) 0.4548(3) 0.75086(15) 0.0245(6) Uani 1 1 d . . . . .
O2 O 0.3537(5) 0.4346(5) 0.8989(3) 0.0696(9) Uani 1 1 d . . . . .
O3 O 0.3097(5) 0.5285(5) 0.6844(3) 0.0696(9) Uani 1 1 d . . . . .
O4 O 0.7509(4) 0.6920(3) 0.81054(18) 0.0360(8) Uani 1 1 d . . . . .
O5 O 0.8776(4) 1.0485(4) 0.8942(3) 0.0683(12) Uani 1 1 d . . . . .
C20 C 0.9030(8) 0.8752(7) 0.7067(4) 0.071(2) Uani 1 1 d . U . . .
H20A H 0.8222 0.8877 0.7000 0.106 Uiso 1 1 calc R U . . .
H20B H 0.9343 0.8945 0.7554 0.106 Uiso 1 1 calc R U . . .
H20C H 0.9646 0.9310 0.6761 0.106 Uiso 1 1 calc R U . . .
C19 C 1.1151(8) 0.7653(9) 0.7060(5) 0.082(2) Uani 1 1 d . U . . .
H19A H 1.1625 0.7086 0.7062 0.123 Uiso 1 1 calc R U . . .
H19B H 1.1444 0.8268 0.6692 0.123 Uiso 1 1 calc R U . . .
H19C H 1.1285 0.8093 0.7514 0.123 Uiso 1 1 calc R U . . .
Cr2A Cr 0.6294(5) 0.8665(5) 0.8438(3) 0.0436(10) Uani 0.563(5) 1 d . . P A 1
C35A C 0.6660(17) 0.9490(12) 0.7629(7) 0.056(3) Uani 0.563(5) 1 d . U P A 1
O6A O 0.6961(9) 1.0048(9) 0.7101(5) 0.0696(9) Uani 0.563(5) 1 d . . P A 1
C36A C 0.4325(9) 0.8524(8) 0.8330(5) 0.0641(7) Uani 0.563(5) 1 d G U P A 1
H36A H 0.3979 0.8762 0.7918 0.077 Uiso 0.563(5) 1 calc R U P A 1
C37A C 0.4879(9) 0.9294(8) 0.8904(5) 0.0641(7) Uani 0.563(5) 1 d G U P A 1
H37A H 0.4982 1.0155 0.8956 0.077 Uiso 0.563(5) 1 calc R U P A 1
C38A C 0.5258(9) 0.8592(8) 0.9389(5) 0.0641(7) Uani 0.563(5) 1 d G U P A 1
H38A H 0.5667 0.8886 0.9833 0.077 Uiso 0.563(5) 1 calc R U P A 1
C39A C 0.4938(9) 0.7388(8) 0.9115(5) 0.0641(7) Uani 0.563(5) 1 d G U P A 1
H39A H 0.5087 0.6709 0.9337 0.077 Uiso 0.563(5) 1 calc R U P A 1
C40A C 0.4361(9) 0.7346(8) 0.8460(5) 0.0641(7) Uani 0.563(5) 1 d G U P A 1
H40A H 0.4045 0.6633 0.8153 0.077 Uiso 0.563(5) 1 calc R U P A 1
C24A C 0.752(4) 0.419(3) 0.5017(9) 0.063(7) Uani 0.65(9) 1 d . . P B 1
H24A H 0.8401 0.4225 0.5038 0.095 Uiso 0.65(9) 1 calc R U P B 1
H24B H 0.7004 0.3483 0.4711 0.095 Uiso 0.65(9) 1 calc R U P B 1
H24C H 0.7489 0.4974 0.4831 0.095 Uiso 0.65(9) 1 calc R U P B 1
Cr2B Cr 0.6165(8) 0.8597(8) 0.8703(4) 0.0514(16) Uani 0.437(5) 1 d . . P A 2
C35B C 0.592(2) 0.9143(18) 0.7862(10) 0.059(4) Uani 0.437(5) 1 d . U P A 2
O6B O 0.5906(12) 0.9618(11) 0.7283(7) 0.0696(9) Uani 0.437(5) 1 d . . P A 2
C36B C 0.4264(12) 0.8532(10) 0.8916(8) 0.0641(7) Uani 0.437(5) 1 d G U P A 2
H36B H 0.3698 0.8677 0.8576 0.077 Uiso 0.437(5) 1 calc R U P A 2
C37B C 0.5161(11) 0.9451(10) 0.9350(7) 0.0641(7) Uani 0.437(5) 1 d G U P A 2
H37B H 0.5309 1.0325 0.9355 0.077 Uiso 0.437(5) 1 calc R U P A 2
C38B C 0.5802(11) 0.8849(10) 0.9774(7) 0.0641(7) Uani 0.437(5) 1 d G U P A 2
H38B H 0.6459 0.9244 1.0117 0.077 Uiso 0.437(5) 1 calc R U P A 2
C39B C 0.5301(11) 0.7558(11) 0.9602(7) 0.0641(7) Uani 0.437(5) 1 d G U P A 2
H39B H 0.5559 0.6929 0.9808 0.077 Uiso 0.437(5) 1 calc R U P A 2
C40B C 0.4350(12) 0.7363(11) 0.9071(8) 0.080(5) Uani 0.437(5) 1 d G U P A 2
H40B H 0.3853 0.6578 0.8856 0.096 Uiso 0.437(5) 1 calc R U P A 2
C24B C 0.800(5) 0.396(3) 0.5094(17) 0.043(8) Uani 0.35(9) 1 d . . P B 2
H24D H 0.8830 0.3985 0.5276 0.065 Uiso 0.35(9) 1 calc R U P B 2
H24E H 0.7592 0.3202 0.4805 0.065 Uiso 0.35(9) 1 calc R U P B 2
H24F H 0.8112 0.4706 0.4811 0.065 Uiso 0.35(9) 1 calc R U P B 2

loop_
_atom_site_aniso_label
_atom_site_aniso_U_11
_atom_site_aniso_U_22
_atom_site_aniso_U_33
_atom_site_aniso_U_23
_atom_site_aniso_U_13
_atom_site_aniso_U_12
C1 0.027(2) 0.021(2) 0.028(2) 0.0028(16) -0.0093(17) 0.0092(19)
C2 0.022(2) 0.035(3) 0.051(3) -0.006(2) -0.010(2) 0.012(2)
C3 0.028(2) 0.026(3) 0.050(3) -0.008(2) -0.011(2) 0.008(2)
C4 0.027(2) 0.015(2) 0.034(2) 0.0042(16) -0.0125(18) 0.0053(19)
C5 0.028(2) 0.021(2) 0.022(2) 0.0054(16) -0.0079(17) 0.0036(19)
C6 0.017(2) 0.053(4) 0.097(5) -0.020(3) -0.010(3) 0.009(3)
C7 0.034(3) 0.043(3) 0.096(5) -0.025(3) -0.009(3) 0.019(3)
C8 0.038(3) 0.022(2) 0.040(3) 0.0037(19) -0.012(2) 0.008(2)
C9 0.033(3) 0.032(3) 0.031(3) -0.0002(19) 0.0043(19) 0.003(2)
C10 0.045(3) 0.027(3) 0.065(4) 0.005(2) -0.006(3) 0.007(3)
C11 0.054(4) 0.036(3) 0.039(3) -0.009(2) -0.005(2) 0.003(3)
C12 0.087(5) 0.044(4) 0.069(4) -0.019(3) -0.056(4) 0.032(4)
C13 0.046(2) 0.0412(19) 0.0343(18) 0.0019(15) 0.0050(15) 0.0059(15)
C14 0.051(2) 0.055(2) 0.046(2) 0.0002(16) 0.0103(16) 0.0107(16)
C15 0.056(2) 0.059(2) 0.050(2) 0.0050(17) 0.0064(17) 0.0063(17)
C16 0.058(2) 0.045(2) 0.042(2) 0.0071(16) -0.0010(16) 0.0039(16)
C17 0.0448(19) 0.0360(19) 0.0326(18) 0.0065(15) -0.0027(15) 0.0035(15)
C18 0.068(3) 0.095(4) 0.075(4) -0.011(3) 0.026(3) 0.023(3)
C21 0.072(3) 0.043(3) 0.045(3) 0.007(2) -0.023(2) 0.012(2)
C22 0.057(4) 0.040(3) 0.052(4) -0.014(3) 0.004(3) 0.003(3)
C23 0.094(6) 0.040(3) 0.044(3) -0.008(3) -0.035(3) 0.009(4)
C25 0.025(2) 0.021(2) 0.030(2) -0.0007(17) -0.0037(17) 0.0069(19)
C26 0.033(3) 0.025(3) 0.071(4) -0.007(2) 0.015(3) 0.001(2)
C27 0.025(3) 0.039(3) 0.085(5) 0.004(3) -0.002(3) 0.011(3)
C28 0.0466(13) 0.0430(12) 0.0967(17) -0.0087(12) 0.0004(12) 0.0096(11)
C29 0.0466(13) 0.0430(12) 0.0967(17) -0.0087(12) 0.0004(12) 0.0096(11)
C30 0.0466(13) 0.0430(12) 0.0967(17) -0.0087(12) 0.0004(12) 0.0096(11)
C31 0.0466(13) 0.0430(12) 0.0967(17) -0.0087(12) 0.0004(12) 0.0096(11)
C32 0.0466(13) 0.0430(12) 0.0967(17) -0.0087(12) 0.0004(12) 0.0096(11)
C33 0.045(3) 0.025(3) 0.067(4) -0.005(2) -0.034(3) 0.008(3)
C34 0.048(2) 0.0321(19) 0.120(4) -0.022(2) -0.023(2) 0.0118(16)
Si1 0.0327(7) 0.0188(6) 0.0358(7) -0.0010(5) -0.0159(5) 0.0061(5)
Si2 0.0669(11) 0.0389(8) 0.0231(7) -0.0048(6) 0.0083(7) -0.0084(8)
Cr1 0.0183(4) 0.0228(4) 0.0671(6) -0.0063(4) -0.0043(4) 0.0015(3)
Ti1 0.0213(4) 0.0188(4) 0.0230(4) 0.0018(3) -0.0022(3) -0.0007(3)
O1 0.0191(15) 0.0238(16) 0.0258(15) 0.0023(12) -0.0021(11) 0.0024(13)
O2 0.067(2) 0.058(2) 0.088(2) 0.0059(17) 0.0083(17) 0.0271(17)
O3 0.067(2) 0.058(2) 0.088(2) 0.0059(17) 0.0083(17) 0.0271(17)
O4 0.050(2) 0.0229(17) 0.0371(19) -0.0003(13) -0.0132(15) 0.0182(17)
O5 0.048(2) 0.0321(19) 0.120(4) -0.022(2) -0.023(2) 0.0118(16)
C20 0.086(4) 0.049(3) 0.058(3) 0.014(2) -0.014(3) 0.003(3)
C19 0.066(3) 0.080(4) 0.074(3) 0.006(3) 0.015(3) -0.007(3)
Cr2A 0.0244(15) 0.0177(11) 0.087(3) -0.0088(18) -0.0108(18) 0.0071(10)
C35A 0.089(11) 0.035(6) 0.048(7) -0.003(5) -0.029(7) 0.032(7)
O6A 0.067(2) 0.058(2) 0.088(2) 0.0059(17) 0.0083(17) 0.0271(17)
C36A 0.0466(13) 0.0430(12) 0.0967(17) -0.0087(12) 0.0004(12) 0.0096(11)
C37A 0.0466(13) 0.0430(12) 0.0967(17) -0.0087(12) 0.0004(12) 0.0096(11)
C38A 0.0466(13) 0.0430(12) 0.0967(17) -0.0087(12) 0.0004(12) 0.0096(11)
C39A 0.0466(13) 0.0430(12) 0.0967(17) -0.0087(12) 0.0004(12) 0.0096(11)
C40A 0.0466(13) 0.0430(12) 0.0967(17) -0.0087(12) 0.0004(12) 0.0096(11)
C24A 0.049(14) 0.084(11) 0.037(6) -0.009(6) 0.011(7) 0.000(9)
Cr2B 0.0315(18) 0.0277(16) 0.097(5) -0.006(3) -0.001(3) 0.0132(13)
C35B 0.080(13) 0.050(10) 0.051(10) -0.006(7) -0.003(9) 0.030(10)
O6B 0.067(2) 0.058(2) 0.088(2) 0.0059(17) 0.0083(17) 0.0271(17)
C36B 0.0466(13) 0.0430(12) 0.0967(17) -0.0087(12) 0.0004(12) 0.0096(11)
C37B 0.0466(13) 0.0430(12) 0.0967(17) -0.0087(12) 0.0004(12) 0.0096(11)
C38B 0.0466(13) 0.0430(12) 0.0967(17) -0.0087(12) 0.0004(12) 0.0096(11)
C39B 0.0466(13) 0.0430(12) 0.0967(17) -0.0087(12) 0.0004(12) 0.0096(11)
C40B 0.056(8) 0.070(9) 0.114(10) 0.018(7) -0.017(7) 0.026(7)
C24B 0.028(15) 0.060(13) 0.031(10) -0.016(8) 0.011(9) 0.003(10)

loop_
_atom_type_symbol
_atom_type_description
_atom_type_scat_dispersion_real
_atom_type_scat_dispersion_imag
_atom_type_scat_source
C C 0.0181 0.0091 'International Tables Vol C Tables 4.2.6.8 and 6.1.1.4'
H H 0.0000 0.0000 'International Tables Vol C Tables 4.2.6.8 and 6.1.1.4'
N N 0.0311 0.0180 'International Tables Vol C Tables 4.2.6.8 and 6.1.1.4'
Si Si 0.2541 0.3302 'International Tables Vol C Tables 4.2.6.8 and 6.1.1.4'
Cr Cr -0.1635 2.4439 'International Tables Vol C Tables 4.2.6.8 and 6.1.1.4'
Ti Ti 0.2191 1.8069 'International Tables Vol C Tables 4.2.6.8 and 6.1.1.4'
O O 0.0492 0.0322 'International Tables Vol C Tables 4.2.6.8 and 6.1.1.4'

loop_
_geom_angle_atom_site_label_1
_geom_angle_atom_site_label_2
_geom_angle_atom_site_label_3
_geom_angle
C2 C1 C5 106.1(4)
C2 C1 Si1 124.6(3)
C5 C1 Si1 127.4(4)
C2 C1 Ti1 74.5(3)
C5 C1 Ti1 72.0(2)
Si1 C1 Ti1 130.8(2)
C1 C2 C3 109.1(4)
C1 C2 C6 125.7(5)
C3 C2 C6 123.5(5)
C1 C2 Ti1 71.0(2)
C3 C2 Ti1 74.4(3)
C6 C2 Ti1 132.5(4)
C4 C3 C2 107.8(4)
C4 C3 C7 123.5(5)
C2 C3 C7 126.5(5)
C4 C3 Ti1 73.1(3)
C2 C3 Ti1 71.7(3)
C7 C3 Ti1 133.9(4)
C3 C4 C5 108.4(4)
C3 C4 C8 125.2(4)
C5 C4 C8 126.1(5)
C3 C4 Ti1 73.4(3)
C5 C4 Ti1 69.8(2)
C8 C4 Ti1 127.6(3)
C4 C5 C1 108.5(4)
C4 C5 C9 123.6(4)
C1 C5 C9 127.7(4)
C4 C5 Ti1 76.2(3)
C1 C5 Ti1 72.5(2)
C9 C5 Ti1 121.6(3)
C14 C13 C17 106.3(5)
C14 C13 Si2 124.3(5)
C17 C13 Si2 128.3(5)
C14 C13 Ti1 74.4(3)
C17 C13 Ti1 72.3(3)
Si2 C13 Ti1 128.2(3)
C13 C14 C15 108.3(6)
C13 C14 C18 126.0(6)
C15 C14 C18 124.6(7)
C13 C14 Ti1 71.3(3)
C15 C14 Ti1 74.2(4)
C18 C14 Ti1 130.1(5)
C16 C15 C14 107.9(6)
C16 C15 C19 124.7(7)
C14 C15 C19 125.6(7)
C16 C15 Ti1 73.4(4)
C14 C15 Ti1 71.5(4)
C19 C15 Ti1 133.0(5)
C15 C16 C17 109.4(6)
C15 C16 C20 125.2(7)
C17 C16 C20 125.2(7)
C15 C16 Ti1 74.4(4)
C17 C16 Ti1 70.1(3)
C20 C16 Ti1 125.9(5)
C16 C17 C13 108.1(5)
C16 C17 C21 124.6(6)
C13 C17 C21 127.3(5)
C16 C17 Ti1 75.6(3)
C13 C17 Ti1 72.9(3)
C21 C17 Ti1 119.8(4)
O1 C25 Cr1 178.4(4)
O2 C26 Cr1 177.8(6)
O3 C27 Cr1 177.7(5)
C29 C28 C32 108.5(7)
C29 C28 Cr1 72.0(4)
C32 C28 Cr1 71.0(4)
C28 C29 C30 107.6(7)
C28 C29 Cr1 71.8(4)
C30 C29 Cr1 70.8(4)
C31 C30 C29 107.9(8)
C31 C30 Cr1 71.6(4)
C29 C30 Cr1 71.5(4)
C30 C31 C32 108.8(7)
C30 C31 Cr1 72.1(4)
C32 C31 Cr1 71.5(4)
C31 C32 C28 107.2(8)
C31 C32 Cr1 71.3(4)
C28 C32 Cr1 71.7(4)
O4 C33 Cr2A 174.9(6)
O4 C33 Cr2B 169.0(6)
O5 C34 Cr2A 170.4(8)
O5 C34 Cr2B 172.2(9)
C11 Si1 C10 107.4(3)
C11 Si1 C12 108.4(3)
C10 Si1 C12 108.8(3)
C11 Si1 C1 113.4(2)
C10 Si1 C1 113.2(3)
C12 Si1 C1 105.4(2)
C24A Si2 C23 100.4(17)
C24A Si2 C22 116.2(14)
C23 Si2 C22 107.1(3)
C24A Si2 C13 106.7(6)
C23 Si2 C13 113.5(3)
C22 Si2 C13 112.5(3)
C23 Si2 C24B 118.9(17)
C22 Si2 C24B 101.2(15)
C13 Si2 C24B 103.1(9)
C25 Cr1 C26 90.3(2)
C25 Cr1 C27 88.2(2)
C26 Cr1 C27 91.8(3)
C25 Cr1 C31 96.8(2)
C26 Cr1 C31 130.9(3)
C27 Cr1 C31 136.7(3)
C25 Cr1 C32 112.1(2)
C26 Cr1 C32 153.9(3)
C27 Cr1 C32 101.6(3)
C31 Cr1 C32 37.2(3)
C25 Cr1 C30 115.1(2)
C26 Cr1 C30 97.6(3)
C27 Cr1 C30 154.6(3)
C31 Cr1 C30 36.3(3)
C32 Cr1 C30 61.6(3)
C25 Cr1 C28 149.0(3)
C26 Cr1 C28 120.6(3)
C27 Cr1 C28 93.3(3)
C31 Cr1 C28 61.8(3)
C32 Cr1 C28 37.3(3)
C30 Cr1 C28 61.6(3)
C25 Cr1 C29 152.8(2)
C26 Cr1 C29 92.3(3)
C27 Cr1 C29 118.7(3)
C31 Cr1 C29 61.7(3)
C32 Cr1 C29 61.6(3)
C30 Cr1 C29 37.7(3)
C28 Cr1 C29 36.2(3)
O4 Ti1 O1 86.81(14)
O4 Ti1 C5 80.50(15)
O1 Ti1 C5 85.54(14)
O4 Ti1 C1 80.31(15)
O1 Ti1 C1 120.92(15)
C5 Ti1 C1 35.58(16)
O4 Ti1 C17 83.95(18)
O1 Ti1 C17 81.00(16)
C5 Ti1 C17 159.94(19)
C1 Ti1 C17 151.88(18)
O4 Ti1 C13 118.30(18)
O1 Ti1 C13 78.51(17)
C5 Ti1 C13 154.17(18)
C1 Ti1 C13 155.32(19)
C17 Ti1 C13 34.9(2)
O4 Ti1 C2 112.64(16)
O1 Ti1 C2 131.79(16)
C5 Ti1 C2 57.27(17)
C1 Ti1 C2 34.50(17)
C17 Ti1 C2 141.8(2)
C13 Ti1 C2 121.6(2)
O4 Ti1 C14 132.0(2)
O1 Ti1 C14 109.92(18)
C5 Ti1 C14 143.0(2)
C1 Ti1 C14 121.3(2)
C17 Ti1 C14 56.6(2)
C13 Ti1 C14 34.3(2)
C2 Ti1 C14 89.6(2)
O4 Ti1 C4 112.13(16)
O1 Ti1 C4 75.76(14)
C5 Ti1 C4 34.03(16)
C1 Ti1 C4 57.52(15)
C17 Ti1 C4 150.59(17)
C13 Ti1 C4 121.05(18)
C2 Ti1 C4 56.15(17)
C14 Ti1 C4 115.5(2)
O4 Ti1 C16 76.6(2)
O1 Ti1 C16 113.67(18)
C5 Ti1 C16 148.84(19)
C1 Ti1 C16 118.56(19)
C17 Ti1 C16 34.2(2)
C13 Ti1 C16 57.0(2)
C2 Ti1 C16 113.7(2)
C14 Ti1 C16 55.4(2)
C4 Ti1 C16 168.1(2)
O4 Ti1 C3 135.04(16)
O1 Ti1 C3 101.48(15)
C5 Ti1 C3 56.68(17)
C1 Ti1 C3 57.36(16)
C17 Ti1 C3 140.8(2)
C13 Ti1 C3 106.6(2)
C2 Ti1 C3 33.96(17)
C14 Ti1 C3 86.8(2)
C4 Ti1 C3 33.47(17)
C16 Ti1 C3 134.7(2)
O4 Ti1 C15 102.5(2)
O1 Ti1 C15 133.99(19)
C5 Ti1 C15 140.2(2)
C1 Ti1 C15 105.1(2)
C17 Ti1 C15 56.0(2)
C13 Ti1 C15 57.2(2)
C2 Ti1 C15 86.2(2)
C14 Ti1 C15 34.3(2)
C4 Ti1 C15 136.0(2)
C16 Ti1 C15 32.2(2)
C3 Ti1 C15 102.5(2)
C25 O1 Ti1 165.6(3)
C33 O4 Ti1 168.0(4)
C33 Cr2A C34 91.4(4)
C33 Cr2A C35A 96.2(5)
C34 Cr2A C35A 87.2(6)
C33 Cr2A C40A 97.5(4)
C34 Cr2A C40A 155.9(5)
C35A Cr2A C40A 113.9(6)
C33 Cr2A C36A 131.2(4)
C34 Cr2A C36A 137.1(4)
C35A Cr2A C36A 91.9(6)
C40A Cr2A C36A 37.0(2)
C33 Cr2A C39A 93.0(4)
C34 Cr2A C39A 120.4(5)
C35A Cr2A C39A 150.7(7)
C40A Cr2A C39A 37.0(2)
C36A Cr2A C39A 61.7(4)
C33 Cr2A C37A 154.3(4)
C34 Cr2A C37A 102.8(4)
C35A Cr2A C37A 105.7(6)
C40A Cr2A C37A 61.6(4)
C36A Cr2A C37A 36.8(2)
C39A Cr2A C37A 61.4(3)
C33 Cr2A C38A 122.0(4)
C34 Cr2A C38A 94.7(4)
C35A Cr2A C38A 141.6(6)
C40A Cr2A C38A 61.6(3)
C36A Cr2A C38A 61.4(3)
C39A Cr2A C38A 36.8(2)
C37A Cr2A C38A 36.6(2)
O6A C35A Cr2A 176.9(14)
C40A C36A C37A 108.0
C40A C36A Cr2A 71.0(4)
C37A C36A Cr2A 72.4(4)
C38A C37A C36A 108.0
C38A C37A Cr2A 71.7(4)
C36A C37A Cr2A 70.8(4)
C37A C38A C39A 108.0
C37A C38A Cr2A 71.7(4)
C39A C38A Cr2A 70.9(4)
C38A C39A C40A 108.0
C38A C39A Cr2A 72.4(4)
C40A C39A Cr2A 71.0(4)
C36A C40A C39A 108.0
C36A C40A Cr2A 71.9(4)
C39A C40A Cr2A 72.0(4)
C35B Cr2B C34 91.7(8)
C35B Cr2B C33 87.9(7)
C34 Cr2B C33 83.9(4)
C35B Cr2B C38B 139.6(8)
C34 Cr2B C38B 92.2(5)
C33 Cr2B C38B 132.5(6)
C35B Cr2B C39B 146.7(9)
C34 Cr2B C39B 119.5(6)
C33 Cr2B C39B 105.8(5)
C38B Cr2B C39B 38.0(3)
C35B Cr2B C37B 101.9(8)
C34 Cr2B C37B 100.4(5)
C33 Cr2B C37B 169.0(6)
C38B Cr2B C37B 38.0(3)
C39B Cr2B C37B 63.3(4)
C35B Cr2B C40B 109.3(9)
C34 Cr2B C40B 155.1(6)
C33 Cr2B C40B 109.4(5)
C38B Cr2B C40B 63.2(5)
C39B Cr2B C40B 37.7(3)
C37B Cr2B C40B 62.9(5)
C35B Cr2B C36B 86.9(9)
C34 Cr2B C36B 135.7(6)
C33 Cr2B C36B 140.1(6)
C38B Cr2B C36B 63.2(5)
C39B Cr2B C36B 63.0(5)
C37B Cr2B C36B 37.6(3)
C40B Cr2B C36B 37.5(3)
O6B C35B Cr2B 172.3(19)
C37B C36B C40B 108.0
C37B C36B Cr2B 70.4(6)
C40B C36B Cr2B 71.1(5)
C38B C37B C36B 108.0
C38B C37B Cr2B 70.4(5)
C36B C37B Cr2B 72.0(6)
C37B C38B C39B 108.0
C37B C38B Cr2B 71.7(6)
C39B C38B Cr2B 71.4(6)
C40B C39B C38B 108.0
C40B C39B Cr2B 72.1(6)
C38B C39B Cr2B 70.6(6)
C39B C40B C36B 108.0
C39B C40B Cr2B 70.3(5)
C36B C40B Cr2B 71.4(5)

loop_
_geom_bond_atom_site_label_1
_geom_bond_atom_site_label_2
_geom_bond_distance
C1 C2 1.422(7)
C1 C5 1.449(7)
C1 Si1 1.899(5)
C1 Ti1 2.374(4)
C2 C3 1.423(7)
C2 C6 1.507(7)
C2 Ti1 2.418(5)
C3 C4 1.412(7)
C3 C7 1.507(7)
C3 Ti1 2.453(5)
C4 C5 1.411(6)
C4 C8 1.497(7)
C4 Ti1 2.449(4)
C5 C9 1.491(7)
C5 Ti1 2.367(4)
C10 Si1 1.858(6)
C11 Si1 1.835(6)
C12 Si1 1.876(6)
C13 C14 1.422(9)
C13 C17 1.428(8)
C13 Si2 1.895(6)
C13 Ti1 2.387(5)
C14 C15 1.444(10)
C14 C18 1.500(11)
C14 Ti1 2.427(6)
C15 C16 1.362(10)
C15 C19 1.502(11)
C15 Ti1 2.462(7)
C16 C17 1.424(9)
C16 C20 1.508(10)
C16 Ti1 2.451(6)
C17 C21 1.508(9)
C17 Ti1 2.380(5)
C22 Si2 1.855(7)
C23 Si2 1.849(8)
C25 O1 1.202(6)
C25 Cr1 1.772(5)
C26 O2 1.157(8)
C26 Cr1 1.811(6)
C27 O3 1.182(8)
C27 Cr1 1.812(6)
C28 C29 1.377(11)
C28 C32 1.413(10)
C28 Cr1 2.215(7)
C29 C30 1.429(10)
C29 Cr1 2.217(7)
C30 C31 1.372(11)
C30 Cr1 2.207(7)
C31 C32 1.405(11)
C31 Cr1 2.202(7)
C32 Cr1 2.205(8)
C33 O4 1.192(7)
C33 Cr2A 1.696(8)
C33 Cr2B 1.912(10)
C34 O5 1.156(8)
C34 Cr2A 1.802(9)
C34 Cr2B 1.832(11)
Si2 C24A 1.829(17)
Si2 C24B 2.01(3)
Ti1 O4 2.006(4)
Ti1 O1 2.039(3)
Cr2A C35A 1.806(16)
Cr2A C40A 2.171(11)
Cr2A C36A 2.183(11)
Cr2A C39A 2.184(11)
Cr2A C37A 2.203(11)
Cr2A C38A 2.203(11)
C35A O6A 1.196(17)
C36A C40A 1.383(8)
C36A C37A 1.384(8)
C37A C38A 1.383(8)
C38A C39A 1.383(8)
C39A C40A 1.384(8)
Cr2B C35B 1.78(2)
Cr2B C38B 2.153(15)
Cr2B C39B 2.163(15)
Cr2B C37B 2.169(15)
Cr2B C40B 2.187(16)
Cr2B C36B 2.190(15)
C35B O6B 1.24(2)
C36B C37B 1.406(10)
C36B C40B 1.406(10)
C37B C38B 1.406(10)
C38B C39B 1.406(10)
C39B C40B 1.406(10)

loop_
_geom_torsion_atom_site_label_1
_geom_torsion_atom_site_label_2
_geom_torsion_atom_site_label_3
_geom_torsion_atom_site_label_4
_geom_torsion
C5 C1 C2 C3 0.4(5)
Si1 C1 C2 C3 165.7(3)
Ti1 C1 C2 C3 -65.1(4)
C5 C1 C2 C6 -165.3(5)
Si1 C1 C2 C6 0.1(8)
Ti1 C1 C2 C6 129.2(6)
C5 C1 C2 Ti1 65.5(3)
Si1 C1 C2 Ti1 -129.2(3)
C1 C2 C3 C4 -1.7(6)
C6 C2 C3 C4 164.4(5)
Ti1 C2 C3 C4 -64.7(3)
C1 C2 C3 C7 -165.4(6)
C6 C2 C3 C7 0.6(10)
Ti1 C2 C3 C7 131.6(6)
C1 C2 C3 Ti1 63.0(3)
C6 C2 C3 Ti1 -131.0(6)
C2 C3 C4 C5 2.3(5)
C7 C3 C4 C5 166.7(5)
Ti1 C3 C4 C5 -61.4(3)
C2 C3 C4 C8 -171.7(4)
C7 C3 C4 C8 -7.3(8)
Ti1 C3 C4 C8 124.6(4)
C2 C3 C4 Ti1 63.7(4)
C7 C3 C4 Ti1 -131.9(6)
C3 C4 C5 C1 -2.1(5)
C8 C4 C5 C1 171.8(4)
Ti1 C4 C5 C1 -65.8(3)
C3 C4 C5 C9 -177.3(4)
C8 C4 C5 C9 -3.4(7)
Ti1 C4 C5 C9 119.0(4)
C3 C4 C5 Ti1 63.7(3)
C8 C4 C5 Ti1 -122.4(4)
C2 C1 C5 C4 1.1(5)
Si1 C1 C5 C4 -163.7(3)
Ti1 C1 C5 C4 68.3(3)
C2 C1 C5 C9 176.0(4)
Si1 C1 C5 C9 11.2(6)
Ti1 C1 C5 C9 -116.8(4)
C2 C1 C5 Ti1 -67.2(3)
Si1 C1 C5 Ti1 128.0(3)
C17 C13 C14 C15 0.3(7)
Si2 C13 C14 C15 168.7(4)
Ti1 C13 C14 C15 -65.5(4)
C17 C13 C14 C18 -167.8(7)
Si2 C13 C14 C18 0.6(9)
Ti1 C13 C14 C18 126.4(7)
C17 C13 C14 Ti1 65.7(4)
Si2 C13 C14 Ti1 -125.9(4)
C13 C14 C15 C16 -1.3(7)
C18 C14 C15 C16 166.9(7)
Ti1 C14 C15 C16 -64.9(5)
C13 C14 C15 C19 -166.2(7)
C18 C14 C15 C19 2.1(11)
Ti1 C14 C15 C19 130.2(7)
C13 C14 C15 Ti1 63.6(4)
C18 C14 C15 Ti1 -128.1(7)
C14 C15 C16 C17 1.9(7)
C19 C15 C16 C17 166.9(6)
Ti1 C15 C16 C17 -61.8(4)
C14 C15 C16 C20 -173.1(6)
C19 C15 C16 C20 -8.1(11)
Ti1 C15 C16 C20 123.2(6)
C14 C15 C16 Ti1 63.7(5)
C19 C15 C16 Ti1 -131.3(7)
C15 C16 C17 C13 -1.7(7)
C20 C16 C17 C13 173.3(6)
Ti1 C16 C17 C13 -66.2(4)
C15 C16 C17 C21 -179.0(6)
C20 C16 C17 C21 -4.0(10)
Ti1 C16 C17 C21 116.6(6)
C15 C16 C17 Ti1 64.4(5)
C20 C16 C17 Ti1 -120.6(6)
C14 C13 C17 C16 0.9(6)
Si2 C13 C17 C16 -166.9(4)
Ti1 C13 C17 C16 68.0(4)
C14 C13 C17 C21 178.0(5)
Si2 C13 C17 C21 10.2(9)
Ti1 C13 C17 C21 -114.8(6)
C14 C13 C17 Ti1 -67.2(4)
Si2 C13 C17 Ti1 125.0(5)
C32 C28 C29 C30 -0.2(8)
Cr1 C28 C29 C30 -62.1(5)
C32 C28 C29 Cr1 61.9(5)
C28 C29 C30 C31 0.0(8)
Cr1 C29 C30 C31 -62.8(5)
C28 C29 C30 Cr1 62.8(5)
C29 C30 C31 C32 0.2(8)
Cr1 C30 C31 C32 -62.5(5)
C29 C30 C31 Cr1 62.7(5)
C30 C31 C32 C28 -0.3(8)
Cr1 C31 C32 C28 -63.2(5)
C30 C31 C32 Cr1 62.9(5)
C29 C28 C32 C31 0.3(8)
Cr1 C28 C32 C31 62.9(5)
C29 C28 C32 Cr1 -62.6(5)
C2 C1 Si1 C11 -175.2(4)
C5 C1 Si1 C11 -13.1(5)
Ti1 C1 Si1 C11 85.2(4)
C2 C1 Si1 C10 62.0(5)
C5 C1 Si1 C10 -135.8(4)
Ti1 C1 Si1 C10 -37.5(4)
C2 C1 Si1 C12 -56.8(5)
C5 C1 Si1 C12 105.4(5)
Ti1 C1 Si1 C12 -156.3(4)
C14 C13 Si2 C24A -68.4(19)
C17 C13 Si2 C24A 97.4(19)
Ti1 C13 Si2 C24A -165.3(19)
C14 C13 Si2 C23 -178.1(5)
C17 C13 Si2 C23 -12.3(6)
Ti1 C13 Si2 C23 85.0(4)
C14 C13 Si2 C22 60.2(6)
C17 C13 Si2 C22 -134.1(5)
Ti1 C13 Si2 C22 -36.8(5)
C14 C13 Si2 C24B -48.1(19)
C17 C13 Si2 C24B 117.7(19)
Ti1 C13 Si2 C24B -145.0(19)
Cr2B C33 O4 Ti1 130(2)
Cr2B C33 Cr2A C34 85.0(16)
Cr2B C33 Cr2A C35A 172.3(18)
Cr2B C33 Cr2A C40A -72.5(16)
Cr2B C33 Cr2A C36A -89.7(16)
Cr2B C33 Cr2A C39A -35.6(15)
Cr2B C33 Cr2A C37A -39.2(13)
Cr2B C33 Cr2A C38A -11.5(13)
Cr2B C34 Cr2A C33 -105.8(16)
Cr2B C34 Cr2A C35A 158.1(17)
Cr2B C34 Cr2A C40A 6.1(11)
Cr2B C34 Cr2A C36A 68.4(15)
Cr2B C34 Cr2A C39A -11.5(13)
Cr2B C34 Cr2A C37A 52.7(14)
Cr2B C34 Cr2A C38A 16.5(14)
C40A C36A C37A C38A 0.0
Cr2A C36A C37A C38A -62.5(4)
C40A C36A C37A Cr2A 62.5(4)
C36A C37A C38A C39A 0.0
Cr2A C37A C38A C39A -61.9(4)
C36A C37A C38A Cr2A 61.9(4)
C37A C38A C39A C40A 0.0
Cr2A C38A C39A C40A -62.5(4)
C37A C38A C39A Cr2A 62.5(4)
C37A C36A C40A C39A 0.0
Cr2A C36A C40A C39A 63.4(4)
C37A C36A C40A Cr2A -63.4(4)
C38A C39A C40A C36A 0.0
Cr2A C39A C40A C36A -63.3(4)
C38A C39A C40A Cr2A 63.3(4)
Cr2A C34 Cr2B C35B -28.6(14)
Cr2A C34 Cr2B C33 59.1(14)
Cr2A C34 Cr2B C38B -168.4(18)
Cr2A C34 Cr2B C39B 164(2)
Cr2A C34 Cr2B C37B -131.0(18)
Cr2A C34 Cr2B C40B -176(3)
Cr2A C34 Cr2B C36B -116(2)
C40B C36B C37B C38B 0.0
Cr2B C36B C37B C38B -61.5(5)
C40B C36B C37B Cr2B 61.5(5)
C36B C37B C38B C39B 0.0
Cr2B C37B C38B C39B -62.6(6)
C36B C37B C38B Cr2B 62.6(6)
C37B C38B C39B C40B 0.0
Cr2B C38B C39B C40B -62.7(6)
C37B C38B C39B Cr2B 62.7(6)
C38B C39B C40B C36B 0.0
Cr2B C39B C40B C36B -61.8(6)
C38B C39B C40B Cr2B 61.8(6)
C37B C36B C40B C39B 0.0
Cr2B C36B C40B C39B 61.0(6)
C37B C36B C40B Cr2B -61.0(6)
